data_2243746
loop_
_publ_author_name
'Amrhein, Felix'
'Schwarzer, Anke'
'Mazik, Monika'

_publ_section_title
;
 Crystal structure of a methanol solvate of a macrocycle bearing two
 flexible side-arms
;
_journal_coeditor_code ZQ2258
_journal_issue 3
_journal_name_full 'Acta Crystallographica Section E'
_journal_page_first 233
_journal_page_last 236
_journal_paper_doi 10.1107/S2056989021001067
_journal_volume 77
_journal_year 2021
_chemical_formula_iupac 'C52 H72 N8 O4, 2C H4 O'
_chemical_formula_moiety 'C52 H72 N8 O4, 2(C H4 O)'
_chemical_formula_sum 'C54 H80 N8 O6'
_chemical_formula_weight 937.26
_chemical_name_systematic
;Di-<i>tert</i>-butyl
<i>N</i>,<i>N</i>'-{[13,15,28,30,31,33-hexaethyl-3,10,18,25,32,34-hexaazapentacyclo[25.3.1.1^5,8^.1^12,16^.1^20,23^]tetratriaconta-1(31),3,5,7,9,12(33),13,15,18,20,22,24,27,29-tetradecaene-14,29-diyl]bis(methylene)}dicarbamate methanol disolvate
;
_space_group_crystal_system monoclinic
_space_group_IT_number 14
_space_group_name_Hall '-P 2ybc'
_space_group_name_H-M_alt 'P 1 21/c 1'
_atom_sites_solution_hydrogens mixed
_audit_creation_method SHELXL-2018/3
_cell_angle_alpha 90
_cell_angle_beta 102.800(3)
_cell_angle_gamma 90
_cell_formula_units_Z 2
_cell_length_a 13.8395(9)
_cell_length_b 20.0443(19)
_cell_length_c 9.6347(9)
_cell_measurement_reflns_used 4018
_cell_measurement_temperature 100(2)
_cell_measurement_theta_max 30.14
_cell_measurement_theta_min 2.56
_cell_volume 2606.3(4)
_computing_cell_refinement
;
SAINT (Bruker, 2007)
;
_computing_data_collection
;
APEX2 (Bruker, 2007)
;
_computing_data_reduction
;
SAINT (Bruker, 2007)
;
_computing_molecular_graphics
;
XP (Sheldrick, 2008)
;
_computing_publication_material
;
<i>WinGX</i> (Farrugia, 2012), <i>publCIF</i> (Westrip, 2010)
and <i>shelXle</i>
(H\"ubschle <i>et al.</i>,  2011)
;
_computing_structure_refinement
;
<i>SHELXL2018/3</i> (Sheldrick, 2015)
;
_computing_structure_solution
;
SIR2014 (Burla <i>et al.</i>, 2015)
;
_diffrn_ambient_temperature 100(2)
_diffrn_measured_fraction_theta_full 0.997
_diffrn_measured_fraction_theta_max 0.997
_diffrn_measurement_device_type 'Bruker APEXII CCD'
_diffrn_measurement_method '\f and \w scans'
_diffrn_radiation_type MoK\a
_diffrn_radiation_wavelength 0.71073
_diffrn_reflns_av_R_equivalents 0.0361
_diffrn_reflns_av_unetI/netI 0.0236
_diffrn_reflns_limit_h_max 16
_diffrn_reflns_limit_h_min -17
_diffrn_reflns_limit_k_max 24
_diffrn_reflns_limit_k_min -24
_diffrn_reflns_limit_l_max 11
_diffrn_reflns_limit_l_min -11
_diffrn_reflns_number 35355
_diffrn_reflns_theta_full 25.242
_diffrn_reflns_theta_max 25.998
_diffrn_reflns_theta_min 3.076
_exptl_absorpt_coefficient_mu 0.078
_exptl_absorpt_correction_type none
_exptl_crystal_colour colorless
_exptl_crystal_density_diffrn 1.194
_exptl_crystal_description piece
_exptl_crystal_F_000 1016
_exptl_crystal_size_max 0.350
_exptl_crystal_size_mid 0.310
_exptl_crystal_size_min 0.210
_refine_diff_density_max 0.323
_refine_diff_density_min -0.241
_refine_ls_extinction_method none
_refine_ls_goodness_of_fit_ref 1.019
_refine_ls_hydrogen_treatment mixed
_refine_ls_matrix_type full
_refine_ls_number_parameters 326
_refine_ls_number_reflns 5099
_refine_ls_number_restraints 0
_refine_ls_restrained_S_all 1.019
_refine_ls_R_factor_all 0.0503
_refine_ls_R_factor_gt 0.0384
_refine_ls_shift/su_max 0.000
_refine_ls_shift/su_mean 0.000
_refine_ls_structure_factor_coef Fsqd
_refine_ls_weighting_details 'w=1/[\s^2^(Fo^2^)+(0.0490P)^2^+1.1359P] where P=(Fo^2^+2Fc^2^)/3'
_refine_ls_weighting_scheme calc
_refine_ls_wR_factor_gt 0.0951
_refine_ls_wR_factor_ref 0.1030
_reflns_number_gt 4185
_reflns_number_total 5099
_reflns_threshold_expression 'I > 2\s(I)'
_cod_data_source_file zq2258sup1.cif
_cod_data_source_block I
_cod_original_sg_symbol_H-M 'P 21/c'
_cod_database_code 2243746
_shelx_space_group_comment
;
The symmetry employed for this shelxl refinement is uniquely defined
by the following loop, which should always be used as a source of
symmetry information in preference to the above space-group names.
They are only intended as comments.
;
_shelx_estimated_absorpt_t_min 0.973
_shelx_estimated_absorpt_t_max 0.984

loop_
_space_group_symop_operation_xyz
'x, y, z'
'-x, y+1/2, -z+1/2'
'-x, -y, -z'
'x, -y-1/2, z-1/2'

loop_
_atom_site_type_symbol
_atom_site_label
_atom_site_fract_x
_atom_site_fract_y
_atom_site_fract_z
_atom_site_U_iso_or_equiv
_atom_site_adp_type
_atom_site_calc_flag
_atom_site_occupancy
_atom_site_disorder_assembly
_atom_site_disorder_group
O O1 -0.05242(7) 0.39730(5) 0.44678(10) 0.0227(2) Uani d 1 . .
O O2 -0.09351(7) 0.36986(5) 0.21095(10) 0.0239(2) Uani d 1 . .
N N1 0.05622(9) 0.34295(6) 0.35075(14) 0.0234(3) Uani d 1 . .
H H1 0.0950(13) 0.3465(9) 0.437(2) 0.033(5) Uiso d 1 . .
N N2 0.52052(8) 0.30374(6) 0.43228(12) 0.0185(3) Uani d 1 . .
N N3 0.65652(8) 0.34838(6) 0.69247(12) 0.0161(2) Uani d 1 . .
H H3 0.6091(13) 0.3752(9) 0.6721(18) 0.026(4) Uiso d 1 . .
N N4 0.30737(8) 0.53752(6) 0.13277(12) 0.0176(2) Uani d 1 . .
C C1 0.19144(10) 0.33253(7) 0.21758(14) 0.0171(3) Uani d 1 . .
C C2 0.27938(10) 0.29697(7) 0.27053(14) 0.0167(3) Uani d 1 . .
C C3 0.36923(10) 0.32070(7) 0.24387(14) 0.0163(3) Uani d 1 . .
C C4 0.37244(10) 0.38170(7) 0.17394(14) 0.0163(3) Uani d 1 . .
C C5 0.28382(10) 0.41619(7) 0.11840(14) 0.0163(3) Uani d 1 . .
C C6 0.19328(10) 0.39170(7) 0.13994(14) 0.0164(3) Uani d 1 . .
C C7 0.09242(10) 0.30690(7) 0.24027(15) 0.0210(3) Uani d 1 . .
H H7A 0.042489 0.310462 0.149465 0.025 Uiso calc 1 . .
H H7B 0.099383 0.259096 0.266375 0.025 Uiso calc 1 . .
C C8 -0.03567(10) 0.37006(7) 0.32635(15) 0.0196(3) Uani d 1 . .
C C9 -0.14526(10) 0.43525(7) 0.44325(15) 0.0210(3) Uani d 1 . .
C C10 -0.14381(12) 0.49841(8) 0.35766(17) 0.0267(3) Uani d 1 . .
H H10A -0.205587 0.523136 0.352617 0.040 Uiso calc 1 . .
H H10B -0.137439 0.486846 0.261267 0.040 Uiso calc 1 . .
H H10C -0.087481 0.526152 0.403679 0.040 Uiso calc 1 . .
C C11 -0.23587(11) 0.39246(8) 0.38596(18) 0.0286(4) Uani d 1 . .
H H11A -0.293766 0.412140 0.413275 0.043 Uiso calc 1 . .
H H11B -0.224754 0.347377 0.425669 0.043 Uiso calc 1 . .
H H11C -0.247562 0.390231 0.281954 0.043 Uiso calc 1 . .
C C12 -0.13747(12) 0.45120(8) 0.59929(16) 0.0293(4) Uani d 1 . .
H H12A -0.195568 0.477016 0.609754 0.044 Uiso calc 1 . .
H H12B -0.077292 0.477311 0.635484 0.044 Uiso calc 1 . .
H H12C -0.134509 0.409572 0.653418 0.044 Uiso calc 1 . .
C C13 0.27834(11) 0.23254(7) 0.35348(15) 0.0214(3) Uani d 1 . .
H H13A 0.226010 0.235333 0.408604 0.026 Uiso calc 1 . .
H H13B 0.342760 0.227356 0.421925 0.026 Uiso calc 1 . .
C C14 0.25964(12) 0.17120(7) 0.25671(17) 0.0271(3) Uani d 1 . .
H H14A 0.261688 0.130930 0.314968 0.041 Uiso calc 1 . .
H H14B 0.310878 0.168419 0.201165 0.041 Uiso calc 1 . .
H H14C 0.194388 0.174963 0.192008 0.041 Uiso calc 1 . .
C C15 0.46409(10) 0.28110(7) 0.29158(15) 0.0195(3) Uani d 1 . .
H H15A 0.447814 0.233201 0.296730 0.023 Uiso calc 1 . .
H H15B 0.505554 0.286256 0.220681 0.023 Uiso calc 1 . .
C C16 0.60090(9) 0.27313(7) 0.48501(15) 0.0167(3) Uani d 1 . .
H H16 0.618598 0.236102 0.434316 0.020 Uiso calc 1 . .
C C17 0.66663(9) 0.29172(6) 0.61784(14) 0.0166(3) Uani d 1 . .
C C18 0.75267(10) 0.25976(7) 0.68732(15) 0.0199(3) Uani d 1 . .
H H18 0.778419 0.219307 0.658912 0.024 Uiso calc 1 . .
C C19 0.79463(10) 0.29810(7) 0.80710(15) 0.0199(3) Uani d 1 . .
H H19 0.853574 0.288089 0.875574 0.024 Uiso calc 1 . .
C C20 0.73443(9) 0.35328(7) 0.80740(14) 0.0170(3) Uani d 1 . .
C C21 0.47064(10) 0.41122(7) 0.15895(16) 0.0216(3) Uani d 1 . .
H H21A 0.523104 0.396530 0.240640 0.026 Uiso calc 1 . .
H H21B 0.466421 0.460458 0.163095 0.026 Uiso calc 1 . .
C C22 0.50054(12) 0.39142(8) 0.02052(18) 0.0296(4) Uani d 1 . .
H H22A 0.565586 0.410479 0.019496 0.044 Uiso calc 1 . .
H H22B 0.451306 0.408436 -0.061002 0.044 Uiso calc 1 . .
H H22C 0.503828 0.342693 0.014619 0.044 Uiso calc 1 . .
C C23 0.28733(10) 0.48040(7) 0.03607(14) 0.0188(3) Uani d 1 . .
H H23A 0.339825 0.477093 -0.018671 0.023 Uiso calc 1 . .
H H23B 0.223203 0.487046 -0.032276 0.023 Uiso calc 1 . .
C C24 0.25124(10) 0.58827(7) 0.10195(14) 0.0171(3) Uani d 1 . .
H H24 0.199470 0.587758 0.018667 0.021 Uiso calc 1 . .
C C25 0.09723(10) 0.42735(7) 0.07478(15) 0.0199(3) Uani d 1 . .
H H25A 0.110589 0.475578 0.067138 0.024 Uiso calc 1 . .
H H25B 0.050286 0.422131 0.138050 0.024 Uiso calc 1 . .
C C26 0.04981(11) 0.39996(8) -0.07290(16) 0.0262(3) Uani d 1 . .
H H26A -0.013369 0.422704 -0.109625 0.039 Uiso calc 1 . .
H H26B 0.038118 0.351973 -0.066133 0.039 Uiso calc 1 . .
H H26C 0.094315 0.407676 -0.137487 0.039 Uiso calc 1 . .
O O1A 0.45908(8) 0.40005(6) 0.59724(13) 0.0377(3) Uani d 1 . .
H H1A 0.4690(17) 0.3687(12) 0.527(3) 0.067(7) Uiso d 1 . .
C C1A 0.39245(13) 0.44958(9) 0.5307(2) 0.0403(4) Uani d 1 . .
H H1AA 0.384837 0.483417 0.600927 0.060 Uiso calc 1 . .
H H1AB 0.327948 0.429211 0.490507 0.060 Uiso calc 1 . .
H H1AC 0.418223 0.470560 0.454430 0.060 Uiso calc 1 . .

loop_
_atom_site_aniso_label
_atom_site_aniso_U_11
_atom_site_aniso_U_22
_atom_site_aniso_U_33
_atom_site_aniso_U_12
_atom_site_aniso_U_13
_atom_site_aniso_U_23
O1 0.0201(5) 0.0302(6) 0.0185(5) 0.0035(4) 0.0054(4) 0.0017(4)
O2 0.0177(5) 0.0318(6) 0.0213(5) -0.0018(4) 0.0021(4) -0.0011(4)
N1 0.0182(6) 0.0332(7) 0.0186(6) 0.0026(5) 0.0037(5) 0.0022(5)
N2 0.0162(6) 0.0177(6) 0.0209(6) 0.0009(5) 0.0023(5) -0.0014(5)
N3 0.0137(5) 0.0144(6) 0.0198(6) 0.0022(5) 0.0025(5) 0.0023(5)
N4 0.0176(6) 0.0165(6) 0.0187(6) -0.0022(5) 0.0041(5) 0.0010(5)
C1 0.0167(6) 0.0190(7) 0.0159(6) -0.0021(5) 0.0044(5) -0.0035(5)
C2 0.0204(7) 0.0160(7) 0.0134(6) -0.0005(5) 0.0031(5) -0.0022(5)
C3 0.0171(6) 0.0168(7) 0.0141(6) 0.0003(5) 0.0017(5) -0.0042(5)
C4 0.0153(6) 0.0177(7) 0.0160(6) -0.0019(5) 0.0035(5) -0.0051(5)
C5 0.0191(7) 0.0157(7) 0.0137(6) -0.0007(5) 0.0029(5) -0.0031(5)
C6 0.0160(6) 0.0180(7) 0.0147(6) 0.0006(5) 0.0022(5) -0.0031(5)
C7 0.0194(7) 0.0211(7) 0.0234(7) -0.0015(6) 0.0067(6) 0.0011(6)
C8 0.0181(7) 0.0213(7) 0.0205(7) -0.0035(5) 0.0067(6) 0.0028(6)
C9 0.0172(7) 0.0228(7) 0.0240(7) 0.0024(6) 0.0069(6) 0.0028(6)
C10 0.0291(8) 0.0247(8) 0.0264(8) -0.0013(6) 0.0065(6) 0.0024(6)
C11 0.0207(7) 0.0263(8) 0.0413(9) -0.0016(6) 0.0124(7) -0.0009(7)
C12 0.0296(8) 0.0366(9) 0.0241(8) 0.0057(7) 0.0107(6) 0.0029(7)
C13 0.0223(7) 0.0211(7) 0.0210(7) 0.0006(6) 0.0048(6) 0.0041(6)
C14 0.0307(8) 0.0193(7) 0.0310(8) -0.0022(6) 0.0059(7) 0.0015(6)
C15 0.0191(7) 0.0186(7) 0.0200(7) 0.0018(5) 0.0028(6) -0.0026(6)
C16 0.0160(7) 0.0130(6) 0.0226(7) -0.0007(5) 0.0075(5) -0.0001(5)
C17 0.0158(6) 0.0133(6) 0.0214(7) 0.0003(5) 0.0055(5) 0.0024(5)
C18 0.0185(7) 0.0148(7) 0.0268(8) 0.0029(5) 0.0055(6) 0.0024(6)
C19 0.0152(6) 0.0193(7) 0.0237(7) 0.0011(5) 0.0007(5) 0.0056(6)
C20 0.0144(6) 0.0175(7) 0.0188(7) -0.0021(5) 0.0033(5) 0.0047(5)
C21 0.0167(7) 0.0200(7) 0.0285(8) -0.0033(5) 0.0055(6) -0.0026(6)
C22 0.0273(8) 0.0273(8) 0.0401(9) -0.0041(6) 0.0198(7) -0.0029(7)
C23 0.0196(7) 0.0191(7) 0.0172(7) -0.0012(5) 0.0031(5) -0.0004(5)
C24 0.0150(6) 0.0190(7) 0.0171(7) -0.0028(5) 0.0032(5) 0.0043(5)
C25 0.0173(7) 0.0198(7) 0.0224(7) 0.0019(6) 0.0038(5) 0.0030(6)
C26 0.0203(7) 0.0320(9) 0.0241(8) 0.0010(6) 0.0000(6) 0.0044(6)
O1A 0.0296(6) 0.0436(7) 0.0353(7) 0.0168(5) -0.0027(5) -0.0147(6)
C1A 0.0345(9) 0.0347(10) 0.0494(11) 0.0118(8) 0.0046(8) -0.0090(8)

loop_
_atom_type_symbol
_atom_type_description
_atom_type_scat_dispersion_real
_atom_type_scat_dispersion_imag
_atom_type_scat_source
C C 0.0033 0.0016 'International Tables Vol C Tables 4.2.6.8 and 6.1.1.4'
H H 0.0000 0.0000 'International Tables Vol C Tables 4.2.6.8 and 6.1.1.4'
N N 0.0061 0.0033 'International Tables Vol C Tables 4.2.6.8 and 6.1.1.4'
O O 0.0106 0.0060 'International Tables Vol C Tables 4.2.6.8 and 6.1.1.4'

loop_
_geom_angle_atom_site_label_1
_geom_angle_atom_site_label_2
_geom_angle_atom_site_label_3
_geom_angle_site_symmetry_1
_geom_angle_site_symmetry_3
_geom_angle
_geom_angle_publ_flag
C8 O1 C9 . . 120.00(11) ?
C8 N1 C7 . . 122.09(12) ?
C8 N1 H1 . . 118.8(11) ?
C7 N1 H1 . . 119.1(12) ?
C16 N2 C15 . . 117.09(11) ?
C20 N3 C17 . . 109.34(11) ?
C20 N3 H3 . . 125.5(12) ?
C17 N3 H3 . . 125.2(12) ?
C24 N4 C23 . . 117.16(11) ?
C2 C1 C6 . . 120.32(12) ?
C2 C1 C7 . . 120.73(12) ?
C6 C1 C7 . . 118.93(12) ?
C1 C2 C3 . . 119.44(12) ?
C1 C2 C13 . . 120.89(12) ?
C3 C2 C13 . . 119.66(12) ?
C4 C3 C2 . . 120.41(12) ?
C4 C3 C15 . . 119.01(12) ?
C2 C3 C15 . . 120.58(12) ?
C3 C4 C5 . . 119.60(12) ?
C3 C4 C21 . . 120.68(12) ?
C5 C4 C21 . . 119.72(12) ?
C6 C5 C4 . . 120.24(12) ?
C6 C5 C23 . . 120.46(12) ?
C4 C5 C23 . . 119.30(12) ?
C5 C6 C1 . . 119.74(12) ?
C5 C6 C25 . . 120.21(12) ?
C1 C6 C25 . . 120.01(12) ?
N1 C7 C1 . . 113.67(12) ?
N1 C7 H7A . . 108.8 ?
C1 C7 H7A . . 108.8 ?
N1 C7 H7B . . 108.8 ?
C1 C7 H7B . . 108.8 ?
H7A C7 H7B . . 107.7 ?
O2 C8 O1 . . 125.71(13) ?
O2 C8 N1 . . 123.99(13) ?
O1 C8 N1 . . 110.30(12) ?
O1 C9 C10 . . 108.95(11) ?
O1 C9 C12 . . 102.34(11) ?
C10 C9 C12 . . 110.92(13) ?
O1 C9 C11 . . 111.04(11) ?
C10 C9 C11 . . 112.58(12) ?
C12 C9 C11 . . 110.54(12) ?
C9 C10 H10A . . 109.5 ?
C9 C10 H10B . . 109.5 ?
H10A C10 H10B . . 109.5 ?
C9 C10 H10C . . 109.5 ?
H10A C10 H10C . . 109.5 ?
H10B C10 H10C . . 109.5 ?
C9 C11 H11A . . 109.5 ?
C9 C11 H11B . . 109.5 ?
H11A C11 H11B . . 109.5 ?
C9 C11 H11C . . 109.5 ?
H11A C11 H11C . . 109.5 ?
H11B C11 H11C . . 109.5 ?
C9 C12 H12A . . 109.5 ?
C9 C12 H12B . . 109.5 ?
H12A C12 H12B . . 109.5 ?
C9 C12 H12C . . 109.5 ?
H12A C12 H12C . . 109.5 ?
H12B C12 H12C . . 109.5 ?
C2 C13 C14 . . 112.48(12) ?
C2 C13 H13A . . 109.1 ?
C14 C13 H13A . . 109.1 ?
C2 C13 H13B . . 109.1 ?
C14 C13 H13B . . 109.1 ?
H13A C13 H13B . . 107.8 ?
C13 C14 H14A . . 109.5 ?
C13 C14 H14B . . 109.5 ?
H14A C14 H14B . . 109.5 ?
C13 C14 H14C . . 109.5 ?
H14A C14 H14C . . 109.5 ?
H14B C14 H14C . . 109.5 ?
N2 C15 C3 . . 111.32(11) ?
N2 C15 H15A . . 109.4 ?
C3 C15 H15A . . 109.4 ?
N2 C15 H15B . . 109.4 ?
C3 C15 H15B . . 109.4 ?
H15A C15 H15B . . 108.0 ?
N2 C16 C17 . . 123.50(12) ?
N2 C16 H16 . . 118.2 ?
C17 C16 H16 . . 118.2 ?
N3 C17 C18 . . 107.86(12) ?
N3 C17 C16 . . 124.20(12) ?
C18 C17 C16 . . 127.81(13) ?
C17 C18 C19 . . 107.40(12) ?
C17 C18 H18 . . 126.3 ?
C19 C18 H18 . . 126.3 ?
C20 C19 C18 . . 107.46(12) ?
C20 C19 H19 . . 126.3 ?
C18 C19 H19 . . 126.3 ?
N3 C20 C19 . . 107.93(12) ?
N3 C20 C24 . 3_666 121.63(12) ?
C19 C20 C24 . 3_666 130.17(12) ?
C4 C21 C22 . . 113.67(12) ?
C4 C21 H21A . . 108.8 ?
C22 C21 H21A . . 108.8 ?
C4 C21 H21B . . 108.8 ?
C22 C21 H21B . . 108.8 ?
H21A C21 H21B . . 107.7 ?
C21 C22 H22A . . 109.5 ?
C21 C22 H22B . . 109.5 ?
H22A C22 H22B . . 109.5 ?
C21 C22 H22C . . 109.5 ?
H22A C22 H22C . . 109.5 ?
H22B C22 H22C . . 109.5 ?
N4 C23 C5 . . 110.74(11) ?
N4 C23 H23A . . 109.5 ?
C5 C23 H23A . . 109.5 ?
N4 C23 H23B . . 109.5 ?
C5 C23 H23B . . 109.5 ?
H23A C23 H23B . . 108.1 ?
N4 C24 C20 . 3_666 120.67(12) ?
N4 C24 H24 . . 119.7 ?
C20 C24 H24 3_666 . 119.7 ?
C6 C25 C26 . . 111.82(11) ?
C6 C25 H25A . . 109.3 ?
C26 C25 H25A . . 109.3 ?
C6 C25 H25B . . 109.3 ?
C26 C25 H25B . . 109.3 ?
H25A C25 H25B . . 107.9 ?
C25 C26 H26A . . 109.5 ?
C25 C26 H26B . . 109.5 ?
H26A C26 H26B . . 109.5 ?
C25 C26 H26C . . 109.5 ?
H26A C26 H26C . . 109.5 ?
H26B C26 H26C . . 109.5 ?
C1A O1A H1A . . 108.8(14) ?
O1A C1A H1AA . . 109.5 ?
O1A C1A H1AB . . 109.5 ?
H1AA C1A H1AB . . 109.5 ?
O1A C1A H1AC . . 109.5 ?
H1AA C1A H1AC . . 109.5 ?
H1AB C1A H1AC . . 109.5 ?

loop_
_geom_bond_atom_site_label_1
_geom_bond_atom_site_label_2
_geom_bond_site_symmetry_2
_geom_bond_distance
_geom_bond_publ_flag
O1 C8 . 1.3481(17) ?
O1 C9 . 1.4871(16) ?
O2 C8 . 1.2176(17) ?
N1 C8 . 1.3548(18) ?
N1 C7 . 1.4636(19) ?
N1 H1 . 0.886(19) ?
N2 C16 . 1.2733(17) ?
N2 C15 . 1.4780(17) ?
N3 C20 . 1.3671(17) ?
N3 C17 . 1.3679(18) ?
N3 H3 . 0.838(18) ?
N4 C24 . 1.2744(17) ?
N4 C23 . 1.4632(17) ?
C1 C2 . 1.4052(19) ?
C1 C6 . 1.4054(19) ?
C1 C7 . 1.5239(18) ?
C2 C3 . 1.4071(19) ?
C2 C13 . 1.5204(19) ?
C3 C4 . 1.4014(19) ?
C3 C15 . 1.5158(18) ?
C4 C5 . 1.4065(19) ?
C4 C21 . 1.5182(18) ?
C5 C6 . 1.4033(19) ?
C5 C23 . 1.5183(19) ?
C6 C25 . 1.5173(18) ?
C7 H7A . 0.9900 ?
C7 H7B . 0.9900 ?
C9 C10 . 1.513(2) ?
C9 C12 . 1.517(2) ?
C9 C11 . 1.519(2) ?
C10 H10A . 0.9800 ?
C10 H10B . 0.9800 ?
C10 H10C . 0.9800 ?
C11 H11A . 0.9800 ?
C11 H11B . 0.9800 ?
C11 H11C . 0.9800 ?
C12 H12A . 0.9800 ?
C12 H12B . 0.9800 ?
C12 H12C . 0.9800 ?
C13 C14 . 1.530(2) ?
C13 H13A . 0.9900 ?
C13 H13B . 0.9900 ?
C14 H14A . 0.9800 ?
C14 H14B . 0.9800 ?
C14 H14C . 0.9800 ?
C15 H15A . 0.9900 ?
C15 H15B . 0.9900 ?
C16 C17 . 1.4451(19) ?
C16 H16 . 0.9500 ?
C17 C18 . 1.3868(19) ?
C18 C19 . 1.401(2) ?
C18 H18 . 0.9500 ?
C19 C20 . 1.3851(19) ?
C19 H19 . 0.9500 ?
C20 C24 3_666 1.4486(19) ?
C21 C22 . 1.534(2) ?
C21 H21A . 0.9900 ?
C21 H21B . 0.9900 ?
C22 H22A . 0.9800 ?
C22 H22B . 0.9800 ?
C22 H22C . 0.9800 ?
C23 H23A . 0.9900 ?
C23 H23B . 0.9900 ?
C24 H24 . 0.9500 ?
C25 C26 . 1.531(2) ?
C25 H25A . 0.9900 ?
C25 H25B . 0.9900 ?
C26 H26A . 0.9800 ?
C26 H26B . 0.9800 ?
C26 H26C . 0.9800 ?
O1A C1A . 1.409(2) ?
O1A H1A . 0.96(3) ?
C1A H1AA . 0.9800 ?
C1A H1AB . 0.9800 ?
C1A H1AC . 0.9800 ?

loop_
_geom_hbond_atom_site_label_D
_geom_hbond_atom_site_label_H
_geom_hbond_atom_site_label_A
_geom_hbond_site_symmetry_A
_geom_hbond_distance_DH
_geom_hbond_distance_HA
_geom_hbond_distance_DA
_geom_hbond_angle_DHA
_geom_hbond_publ_flag
O1A H1A N2 . 0.96(3) 1.82(3) 2.7521(16) 163(2) yes
N3 H3 O1A . 0.838(18) 2.100(18) 2.8757(16) 153.6(16) yes
C7 H7A O2 . 0.99 2.41 2.8234(17) 104.4 yes
C10 H10C O1 3_566 0.98 2.63 3.6094(19) 172.9 yes
C10 H10B O2 . 0.98 2.50 3.0916(19) 118.9 yes
C11 H11C O2 . 0.98 2.41 2.8986(18) 110.0 yes
C18 H18 O2 4_666 0.95 2.49 3.3345(17) 148.3 yes
C22 H22A N4 3_665 0.98 2.73 3.6080(18) 148.8 yes
C24 H24 O2 3_565 0.95 2.52 3.4120(17) 157.3 yes
C25 H25B O2 . 0.99 2.48 3.3988(17) 153.5 yes
C25 H25B N1 . 0.99 2.58 3.3049(19) 130.1 yes
C12 H12C Cg2 1_455 0.98 3.00 3.7759(18) 137 yes
C16 H16 Cg2 4_565 0.95 2.88 3.7173(15) 147 yes

loop_
_geom_torsion_atom_site_label_1
_geom_torsion_atom_site_label_2
_geom_torsion_atom_site_label_3
_geom_torsion_atom_site_label_4
_geom_torsion_site_symmetry_1
_geom_torsion_site_symmetry_2
_geom_torsion_site_symmetry_3
_geom_torsion_site_symmetry_4
_geom_torsion
_geom_torsion_publ_flag
C6 C1 C2 C3 . . . . -0.68(19) ?
C7 C1 C2 C3 . . . . 177.90(12) ?
C6 C1 C2 C13 . . . . -179.41(12) ?
C7 C1 C2 C13 . . . . -0.82(19) ?
C1 C2 C3 C4 . . . . 4.51(19) ?
C13 C2 C3 C4 . . . . -176.74(12) ?
C1 C2 C3 C15 . . . . -176.11(12) ?
C13 C2 C3 C15 . . . . 2.64(18) ?
C2 C3 C4 C5 . . . . -6.00(19) ?
C15 C3 C4 C5 . . . . 174.61(12) ?
C2 C3 C4 C21 . . . . 173.35(12) ?
C15 C3 C4 C21 . . . . -6.04(18) ?
C3 C4 C5 C6 . . . . 3.67(19) ?
C21 C4 C5 C6 . . . . -175.69(12) ?
C3 C4 C5 C23 . . . . -176.83(11) ?
C21 C4 C5 C23 . . . . 3.82(18) ?
C4 C5 C6 C1 . . . . 0.12(19) ?
C23 C5 C6 C1 . . . . -179.38(12) ?
C4 C5 C6 C25 . . . . -177.44(12) ?
C23 C5 C6 C25 . . . . 3.06(19) ?
C2 C1 C6 C5 . . . . -1.61(19) ?
C7 C1 C6 C5 . . . . 179.77(12) ?
C2 C1 C6 C25 . . . . 175.95(12) ?
C7 C1 C6 C25 . . . . -2.66(19) ?
C8 N1 C7 C1 . . . . 126.91(14) ?
C2 C1 C7 N1 . . . . 103.94(15) ?
C6 C1 C7 N1 . . . . -77.45(16) ?
C9 O1 C8 O2 . . . . -4.7(2) ?
C9 O1 C8 N1 . . . . 174.71(11) ?
C7 N1 C8 O2 . . . . -3.8(2) ?
C7 N1 C8 O1 . . . . 176.84(12) ?
C8 O1 C9 C10 . . . . -67.15(15) ?
C8 O1 C9 C12 . . . . 175.36(12) ?
C8 O1 C9 C11 . . . . 57.39(16) ?
C1 C2 C13 C14 . . . . 88.14(16) ?
C3 C2 C13 C14 . . . . -90.59(15) ?
C16 N2 C15 C3 . . . . 178.58(12) ?
C4 C3 C15 N2 . . . . 85.09(15) ?
C2 C3 C15 N2 . . . . -94.30(14) ?
C15 N2 C16 C17 . . . . 176.64(12) ?
C20 N3 C17 C18 . . . . 0.28(15) ?
C20 N3 C17 C16 . . . . -175.81(12) ?
N2 C16 C17 N3 . . . . -8.3(2) ?
N2 C16 C17 C18 . . . . 176.45(14) ?
N3 C17 C18 C19 . . . . 0.42(15) ?
C16 C17 C18 C19 . . . . 176.32(13) ?
C17 C18 C19 C20 . . . . -0.95(16) ?
C17 N3 C20 C19 . . . . -0.87(15) ?
C17 N3 C20 C24 . . . 3_666 173.72(12) ?
C18 C19 C20 N3 . . . . 1.12(15) ?
C18 C19 C20 C24 . . . 3_666 -172.86(13) ?
C3 C4 C21 C22 . . . . 92.25(16) ?
C5 C4 C21 C22 . . . . -88.41(16) ?
C24 N4 C23 C5 . . . . -131.22(12) ?
C6 C5 C23 N4 . . . . 93.52(14) ?
C4 C5 C23 N4 . . . . -85.98(15) ?
C23 N4 C24 C20 . . . 3_666 179.56(11) ?
C5 C6 C25 C26 . . . . 91.00(15) ?
C1 C6 C25 C26 . . . . -86.55(15) ?

_cod_database_fobs_code 2243746
